data_4320232
loop_
_publ_author_name
'Thomas S. Barnard'
'Mark R. Mason'

_publ_contact_author
;
     Professor Mark R. Mason
     Department of Chemistry
     University of Toledo
     Toledo, OH 43606, USA
;
_publ_contact_author_email mmason5@uoft02.utoledo.edu
_publ_contact_author_fax '(419) 530-4033'
_publ_contact_author_phone '(419) 530-1532'
_publ_section_title
;
 Hindered Axial-Equatorial Carbonyl Exchange in an Fe(CO)4(PR3) Complex of
 a Rigid Bicyclic Phosphine
;
_journal_name_full 'Inorganic Chemistry'
_journal_page_first 5001
_journal_page_last 5009
_journal_paper_doi 10.1021/ic001372b
_journal_volume 40
_journal_year 2001
_chemical_formula_moiety 'C32.50 H23 Cl Fe N3 O4 P'
_chemical_formula_sum 'C32.5 H23 Cl Fe N3 O4 P'
_chemical_formula_weight 641.81
_chemical_name_systematic
; 
 Fe(CO)4[P(C9H7N)3CH] 0.5 CH2Cl2 
;
_space_group_IT_number 2
_symmetry_cell_setting triclinic
_symmetry_space_group_name_Hall '-P 1'
_symmetry_space_group_name_H-M 'P -1'
_atom_sites_solution_hydrogens difmap
_atom_sites_solution_primary direct
_atom_sites_solution_secondary difmap
_audit_creation_method SHELXL-97
_cell_angle_alpha 82.139(5)
_cell_angle_beta 72.167(5)
_cell_angle_gamma 62.857(4)
_cell_formula_units_Z 2
_cell_length_a 10.4807(16)
_cell_length_b 11.3083(14)
_cell_length_c 14.506(2)
_cell_measurement_reflns_used 5465
_cell_measurement_temperature 293(2)
_cell_measurement_theta_max 30.09
_cell_measurement_theta_min 2.31
_cell_volume 1456.4(4)
_computing_cell_refinement 'Siemens SAINT'
_computing_data_collection 'Siemens SMART'
_computing_data_reduction 'Siemens SAINT'
_computing_molecular_graphics 'Siemens SHELXTL'
_computing_publication_material 'Siemens SHELXTL and the Toledo cifomatic'
_computing_structure_refinement 'SHELXL-97 (Sheldrick, 1997)'
_computing_structure_solution 'SHELXS-97 (Sheldrick, 1990)'
_diffrn_ambient_temperature 150(2)
_diffrn_measured_fraction_theta_full 0.894
_diffrn_measured_fraction_theta_max 0.894
_diffrn_measurement_device_type 'Siemens CCD Diffractometer'
_diffrn_measurement_method '\w scans'
_diffrn_radiation_monochromator graphite
_diffrn_radiation_source 'Sealed Tube'
_diffrn_radiation_type MoK\a
_diffrn_radiation_wavelength 0.71073
_diffrn_reflns_av_R_equivalents 0.0166
_diffrn_reflns_av_sigmaI/netI 0.0168
_diffrn_reflns_limit_h_max 14
_diffrn_reflns_limit_h_min -14
_diffrn_reflns_limit_k_max 15
_diffrn_reflns_limit_k_min -15
_diffrn_reflns_limit_l_max 19
_diffrn_reflns_limit_l_min -19
_diffrn_reflns_number 15824
_diffrn_reflns_theta_full 29.82
_diffrn_reflns_theta_max 29.82
_diffrn_reflns_theta_min 2.34
_diffrn_standards_interval_time 'before and after data collection'
_diffrn_standards_number '100 frames'
_exptl_absorpt_coefficient_mu 0.708
_exptl_absorpt_correction_T_max 0.991675
_exptl_absorpt_correction_T_min 0.831078
_exptl_absorpt_correction_type SADABS
_exptl_crystal_colour yellow
_exptl_crystal_density_diffrn 1.464
_exptl_crystal_density_meas ?
_exptl_crystal_density_method 'not measured'
_exptl_crystal_description chunk
_exptl_crystal_F_000 658
_exptl_crystal_size_max 0.4
_exptl_crystal_size_mid 0.4
_exptl_crystal_size_min 0.2
_refine_diff_density_max 0.811
_refine_diff_density_min -1.209
_refine_diff_density_rms 0.058
_refine_ls_extinction_method SHELXL
_refine_ls_goodness_of_fit_ref 1.018
_refine_ls_hydrogen_treatment mixed
_refine_ls_matrix_type full
_refine_ls_number_parameters 476
_refine_ls_number_reflns 7470
_refine_ls_number_restraints 0
_refine_ls_restrained_S_all 1.018
_refine_ls_R_factor_all 0.0441
_refine_ls_R_factor_gt 0.0386
_refine_ls_shift/su_max 0.003
_refine_ls_shift/su_mean 0.000
_refine_ls_structure_factor_coef Fsqd
_refine_ls_weighting_details 'calc w=1/[\s^2^(Fo^2^)+(0.0471P)^2^+1.2716P] where P=(Fo^2^+2Fc^2^)/3'
_refine_ls_weighting_scheme calc
_refine_ls_wR_factor_gt 0.0974
_refine_ls_wR_factor_ref 0.1020
_reflns_number_gt 6686
_reflns_number_total 7470
_reflns_threshold_expression >2sigma(I)
_cod_data_source_file ic001372b_2.cif
_cod_data_source_block 7
_cod_depositor_comments
;
The following automatic conversions were performed:

'_symmetry_cell_setting' value 'Triclinic' changed to 'triclinic'
according to the built-in table from CIF Core dictionary named
'cif_core.dic' version 2.4.1 from 2010-06-29.

Automatic conversion script
Id: cif_fix_values 1646 2011-03-28 12:23:43Z adriana 

The following automatic conversions were performed:

'_exptl_crystal_density_meas' value 'not measured' was changed to '?'
- the value is perceived as not measured.

Automatic conversion script
Id: cif_fix_values 3008 2015-01-20 13:52:24Z robertas 
;
_cod_original_formula_sum 'C32.50 H23 Cl Fe N3 O4 P'
_cod_database_code 4320232

loop_
_symmetry_equiv_pos_as_xyz
'x, y, z'
'-x, -y, -z'

loop_
_atom_site_label
_atom_site_type_symbol
_atom_site_fract_x
_atom_site_fract_y
_atom_site_fract_z
_atom_site_U_iso_or_equiv
_atom_site_adp_type
_atom_site_occupancy
_atom_site_symmetry_multiplicity
_atom_site_calc_flag
_atom_site_refinement_flags
Fe1 Fe 0.77589(3) 0.32406(2) 0.330278(17) 0.02288(7) Uani 1.000000 1 d .
Cl1 Cl 0.5799(3) 0.5469(2) 0.04188(13) 0.1697(8) Uani 1.000000 1 d .
P1 P 0.67598(4) 0.24483(4) 0.26140(3) 0.01998(9) Uani 1.000000 1 d .
O1 O 0.8971(2) 0.4345(2) 0.43607(13) 0.0529(4) Uani 1.000000 1 d .
O2 O 0.52640(16) 0.35481(14) 0.50340(10) 0.0359(3) Uani 1.000000 1 d .
O3 O 0.7607(2) 0.54196(16) 0.19024(13) 0.0498(4) Uani 1.000000 1 d .
O4 O 1.05238(17) 0.07427(16) 0.28700(12) 0.0446(4) Uani 1.000000 1 d .
N1 N 0.75256(16) 0.19399(15) 0.14349(10) 0.0247(3) Uani 1.000000 1 d .
N2 N 0.65865(17) 0.10426(14) 0.30895(10) 0.0246(3) Uani 1.000000 1 d .
N3 N 0.49543(16) 0.33820(14) 0.25733(11) 0.0241(3) Uani 1.000000 1 d .
C1 C 0.8510(2) 0.3906(2) 0.39616(14) 0.0342(4) Uani 1.000000 1 d .
C2 C 0.6238(2) 0.34341(17) 0.43609(13) 0.0268(3) Uani 1.000000 1 d .
C3 C 0.7640(2) 0.45667(19) 0.24329(14) 0.0314(4) Uani 1.000000 1 d .
C4 C 0.9445(2) 0.17138(19) 0.30368(13) 0.0304(4) Uani 1.000000 1 d .
C10 C 0.5412(2) 0.13803(18) 0.17837(13) 0.0266(3) Uani 1.000000 1 d .
C11 C 0.6753(2) 0.14600(17) 0.10532(12) 0.0261(3) Uani 1.000000 1 d .
C12 C 0.7366(2) 0.12361(18) 0.00884(13) 0.0296(4) Uani 1.000000 1 d .
C13 C 0.8600(2) 0.15802(18) -0.01823(12) 0.0298(4) Uani 1.000000 1 d .
C14 C 0.9622(2) 0.1565(2) -0.10751(14) 0.0387(5) Uani 1.000000 1 d .
C15 C 1.0666(2) 0.2005(2) -0.11233(15) 0.0428(5) Uani 1.000000 1 d .
C16 C 1.0729(2) 0.2452(2) -0.02938(16) 0.0397(5) Uani 1.000000 1 d .
C17 C 0.9746(2) 0.2460(2) 0.06081(14) 0.0317(4) Uani 1.000000 1 d .
C18 C 0.86780(19) 0.20328(17) 0.06532(12) 0.0257(3) Uani 1.000000 1 d .
C19 C 0.6858(3) 0.0764(3) -0.05844(16) 0.0423(5) Uani 1.000000 1 d .
C21 C 0.5909(2) 0.05551(17) 0.26272(12) 0.0256(3) Uani 1.000000 1 d .
C22 C 0.5852(2) -0.05697(17) 0.30576(13) 0.0277(3) Uani 1.000000 1 d .
C23 C 0.65321(19) -0.08452(17) 0.38378(13) 0.0284(4) Uani 1.000000 1 d .
C24 C 0.6792(2) -0.1876(2) 0.45186(16) 0.0383(4) Uani 1.000000 1 d .
C25 C 0.7447(2) -0.1879(2) 0.52125(16) 0.0424(5) Uani 1.000000 1 d .
C26 C 0.7851(2) -0.0868(2) 0.52324(15) 0.0388(5) Uani 1.000000 1 d .
C27 C 0.7630(2) 0.01635(19) 0.45610(13) 0.0306(4) Uani 1.000000 1 d .
C28 C 0.69731(18) 0.01600(17) 0.38574(12) 0.0247(3) Uani 1.000000 1 d .
C29 C 0.5201(3) -0.1364(2) 0.27925(19) 0.0407(5) Uani 1.000000 1 d .
C31 C 0.4344(2) 0.27694(18) 0.21581(12) 0.0259(3) Uani 1.000000 1 d .
C32 C 0.2903(2) 0.35877(19) 0.21951(13) 0.0288(4) Uani 1.000000 1 d .
C33 C 0.25354(19) 0.47982(19) 0.26609(13) 0.0282(3) Uani 1.000000 1 d .
C34 C 0.1216(2) 0.5978(2) 0.28947(15) 0.0360(4) Uani 1.000000 1 d .
C35 C 0.1209(2) 0.7009(2) 0.33112(15) 0.0375(4) Uani 1.000000 1 d .
C36 C 0.2502(2) 0.68848(19) 0.34903(14) 0.0339(4) Uani 1.000000 1 d .
C37 C 0.3826(2) 0.57133(18) 0.32800(13) 0.0289(3) Uani 1.000000 1 d .
C38 C 0.38229(18) 0.46672(17) 0.28771(12) 0.0241(3) Uani 1.000000 1 d .
C39 C 0.1888(3) 0.3337(3) 0.17977(19) 0.0434(5) Uani 1.000000 1 d .
C40 C 0.4465(14) 0.5284(6) 0.0261(10) 0.194(8) Uani 0.500000 1 d P
H10 H 0.496(2) 0.102(2) 0.1504(16) 0.028(5) Uiso 1.000000 1 d .
H11 H 0.599(4) 0.061(4) -0.024(3) 0.085(11) Uiso 1.000000 1 d .
H12 H 0.760(4) -0.008(4) -0.090(2) 0.076(10) Uiso 1.000000 1 d .
H13 H 0.666(3) 0.138(3) -0.112(2) 0.064(9) Uiso 1.000000 1 d .
H14 H 0.958(3) 0.128(3) -0.163(2) 0.052(8) Uiso 1.000000 1 d .
H15 H 1.136(3) 0.199(3) -0.1731(19) 0.045(7) Uiso 1.000000 1 d .
H16 H 1.146(3) 0.274(2) -0.0341(18) 0.041(6) Uiso 1.000000 1 d .
H17 H 0.979(3) 0.275(3) 0.1174(19) 0.043(7) Uiso 1.000000 1 d .
H21 H 0.588(4) -0.215(4) 0.254(3) 0.090(12) Uiso 1.000000 1 d .
H22 H 0.458(4) -0.159(4) 0.335(3) 0.091(12) Uiso 1.000000 1 d .
H23 H 0.457(5) -0.090(5) 0.238(3) 0.117(15) Uiso 1.000000 1 d .
H24 H 0.649(3) -0.255(3) 0.4477(19) 0.044(7) Uiso 1.000000 1 d .
H25 H 0.760(3) -0.257(3) 0.569(2) 0.048(7) Uiso 1.000000 1 d .
H26 H 0.834(3) -0.087(3) 0.570(2) 0.051(7) Uiso 1.000000 1 d .
H27 H 0.792(3) 0.085(2) 0.4573(17) 0.037(6) Uiso 1.000000 1 d .
H31 H 0.099(4) 0.339(3) 0.230(2) 0.067(9) Uiso 1.000000 1 d .
H32 H 0.158(4) 0.399(3) 0.133(3) 0.072(10) Uiso 1.000000 1 d .
H33 H 0.240(4) 0.251(4) 0.150(3) 0.087(12) Uiso 1.000000 1 d .
H34 H 0.034(3) 0.604(3) 0.2766(18) 0.044(7) Uiso 1.000000 1 d .
H35 H 0.036(3) 0.777(3) 0.3503(19) 0.044(7) Uiso 1.000000 1 d .
H36 H 0.249(3) 0.762(2) 0.3757(17) 0.037(6) Uiso 1.000000 1 d .
H37 H 0.472(3) 0.563(2) 0.3399(18) 0.039(6) Uiso 1.000000 1 d .
H40A H 0.4050 0.5001 0.0897 0.233 Uiso 0.500000 1 caPR PR
H40B H 0.3747 0.6194 0.0204 0.233 Uiso 0.500000 1 caPR PR

loop_
_atom_site_aniso_label
_atom_site_aniso_U_11
_atom_site_aniso_U_22
_atom_site_aniso_U_33
_atom_site_aniso_U_23
_atom_site_aniso_U_13
_atom_site_aniso_U_12
Fe1 0.02194(12) 0.02573(13) 0.02435(12) -0.00377(9) -0.00734(9) -0.01166(10)
Cl1 0.1703(16) 0.232(2) 0.1151(11) 0.0396(13) -0.1012(12) -0.0671(15)
P1 0.02079(19) 0.02109(19) 0.01998(18) -0.00159(14) -0.00653(14) -0.00979(15)
O1 0.0661(11) 0.0726(12) 0.0492(9) -0.0047(8) -0.0220(8) -0.0498(10)
O2 0.0388(7) 0.0405(8) 0.0321(7) -0.0100(6) -0.0007(6) -0.0235(6)
O3 0.0594(10) 0.0361(8) 0.0510(9) 0.0076(7) -0.0106(8) -0.0236(8)
O4 0.0318(7) 0.0424(8) 0.0501(9) -0.0089(7) -0.0136(7) -0.0045(6)
N1 0.0277(7) 0.0302(7) 0.0198(6) -0.0028(5) -0.0055(5) -0.0156(6)
N2 0.0305(7) 0.0241(7) 0.0240(6) 0.0014(5) -0.0104(6) -0.0146(6)
N3 0.0225(7) 0.0236(7) 0.0296(7) -0.0025(5) -0.0112(5) -0.0099(5)
C1 0.0356(10) 0.0416(10) 0.0326(9) -0.0027(8) -0.0085(8) -0.0227(8)
C2 0.0299(9) 0.0275(8) 0.0278(8) -0.0057(6) -0.0091(7) -0.0143(7)
C3 0.0301(9) 0.0300(9) 0.0351(9) -0.0038(7) -0.0079(7) -0.0136(7)
C4 0.0272(9) 0.0359(9) 0.0304(9) -0.0035(7) -0.0099(7) -0.0137(7)
C10 0.0322(9) 0.0295(8) 0.0267(8) -0.0016(6) -0.0111(7) -0.0183(7)
C11 0.0327(9) 0.0265(8) 0.0247(8) -0.0010(6) -0.0110(7) -0.0154(7)
C12 0.0376(10) 0.0274(8) 0.0240(8) -0.0008(6) -0.0127(7) -0.0116(7)
C13 0.0326(9) 0.0287(8) 0.0217(8) 0.0004(6) -0.0075(7) -0.0082(7)
C14 0.0410(11) 0.0402(11) 0.0217(8) 0.0000(7) -0.0056(8) -0.0088(9)
C15 0.0344(10) 0.0494(12) 0.0266(9) 0.0054(8) 0.0006(8) -0.0105(9)
C16 0.0275(9) 0.0472(12) 0.0371(10) 0.0062(9) -0.0026(8) -0.0159(9)
C17 0.0268(9) 0.0366(10) 0.0294(9) 0.0008(7) -0.0052(7) -0.0139(8)
C18 0.0254(8) 0.0249(8) 0.0217(7) 0.0012(6) -0.0050(6) -0.0081(6)
C19 0.0556(14) 0.0467(12) 0.0303(10) -0.0063(9) -0.0191(9) -0.0210(11)
C21 0.0283(8) 0.0251(8) 0.0264(8) -0.0034(6) -0.0062(6) -0.0142(7)
C22 0.0258(8) 0.0237(8) 0.0308(8) -0.0033(6) -0.0006(6) -0.0122(7)
C23 0.0238(8) 0.0239(8) 0.0294(8) 0.0001(6) 0.0008(6) -0.0088(6)
C24 0.0322(10) 0.0310(9) 0.0429(11) 0.0086(8) -0.0023(8) -0.0138(8)
C25 0.0361(11) 0.0383(11) 0.0388(11) 0.0155(9) -0.0070(8) -0.0109(9)
C26 0.0336(10) 0.0419(11) 0.0282(9) 0.0066(8) -0.0097(8) -0.0071(8)
C27 0.0289(9) 0.0312(9) 0.0251(8) -0.0004(7) -0.0072(7) -0.0078(7)
C28 0.0220(7) 0.0235(7) 0.0221(7) -0.0002(6) -0.0026(6) -0.0065(6)
C29 0.0418(12) 0.0344(10) 0.0527(13) -0.0047(9) -0.0073(10) -0.0246(9)
C31 0.0284(8) 0.0300(8) 0.0268(8) 0.0006(6) -0.0111(6) -0.0170(7)
C32 0.0273(8) 0.0359(9) 0.0298(8) 0.0049(7) -0.0120(7) -0.0180(7)
C33 0.0240(8) 0.0322(9) 0.0283(8) 0.0052(7) -0.0094(6) -0.0124(7)
C34 0.0241(9) 0.0401(10) 0.0389(10) 0.0055(8) -0.0116(8) -0.0096(8)
C35 0.0288(9) 0.0318(9) 0.0374(10) 0.0014(8) -0.0071(8) -0.0030(8)
C36 0.0337(10) 0.0269(9) 0.0340(9) -0.0022(7) -0.0076(8) -0.0080(7)
C37 0.0264(8) 0.0269(8) 0.0312(9) -0.0021(7) -0.0080(7) -0.0092(7)
C38 0.0220(7) 0.0241(8) 0.0241(7) 0.0017(6) -0.0062(6) -0.0090(6)
C39 0.0341(11) 0.0567(14) 0.0528(13) -0.0004(11) -0.0203(10) -0.0259(10)
C40 0.151(8) 0.023(2) 0.183(9) 0.043(4) 0.136(7) 0.024(4)

loop_
_atom_type_symbol
_atom_type_description
_atom_type_scat_dispersion_real
_atom_type_scat_dispersion_imag
_atom_type_scat_source
C C 0.0033 0.0016 'International Tables Vol C Tables 4.2.6.8 and 6.1.1.4'
H H 0.0000 0.0000 'International Tables Vol C Tables 4.2.6.8 and 6.1.1.4'
N N 0.0061 0.0033 'International Tables Vol C Tables 4.2.6.8 and 6.1.1.4'
O O 0.0106 0.0060 'International Tables Vol C Tables 4.2.6.8 and 6.1.1.4'
P P 0.1023 0.0942 'International Tables Vol C Tables 4.2.6.8 and 6.1.1.4'
Fe Fe 0.3463 0.8444 'International Tables Vol C Tables 4.2.6.8 and 6.1.1.4'
Cl Cl 0.1484 0.1585 'International Tables Vol C Tables 4.2.6.8 and 6.1.1.4'

loop_
_geom_angle_atom_site_label_1
_geom_angle_atom_site_label_2
_geom_angle_atom_site_label_3
_geom_angle
_geom_angle_site_symmetry_1
_geom_angle_site_symmetry_3
_geom_angle_publ_flag
P1 Fe1 C1 176.06(6) . . ?
P1 Fe1 C2 86.09(6) . . ?
P1 Fe1 C3 93.31(6) . . ?
P1 Fe1 C4 89.26(6) . . ?
C1 Fe1 C2 90.02(8) . . ?
C1 Fe1 C3 89.22(9) . . ?
C1 Fe1 C4 92.30(9) . . ?
C2 Fe1 C3 121.18(8) . . ?
C2 Fe1 C4 122.00(9) . . ?
C3 Fe1 C4 116.79(9) . . ?
C40 Cl1 C40 40.9(4) 2_665 . ?
Fe1 P1 N1 121.55(5) . . ?
Fe1 P1 N2 117.95(5) . . ?
Fe1 P1 N3 119.67(5) . . ?
N1 P1 N2 97.17(7) . . ?
N1 P1 N3 98.03(7) . . ?
N2 P1 N3 97.36(7) . . ?
P1 N1 C11 116.55(12) . . ?
P1 N1 C18 135.62(12) . . ?
C11 N1 C18 107.16(14) . . ?
P1 N2 C21 116.59(11) . . ?
P1 N2 C28 136.57(12) . . ?
C21 N2 C28 106.83(14) . . ?
P1 N3 C31 116.57(12) . . ?
P1 N3 C38 136.21(12) . . ?
C31 N3 C38 107.21(13) . . ?
Fe1 C1 O1 178.5(2) . . ?
Fe1 C2 O2 179.32(15) . . ?
Fe1 C3 O3 176.61(19) . . ?
Fe1 C4 O4 179.63(18) . . ?
C11 C10 C21 108.35(15) . . ?
C11 C10 C31 107.09(14) . . ?
C21 C10 C31 107.25(14) . . ?
N1 C11 C10 114.38(14) . . ?
N1 C11 C12 110.97(16) . . ?
C10 C11 C12 134.56(16) . . ?
C11 C12 C13 106.47(16) . . ?
C11 C12 C19 127.55(19) . . ?
C13 C12 C19 125.96(18) . . ?
C12 C13 C14 132.11(18) . . ?
C12 C13 C18 108.61(15) . . ?
C14 C13 C18 119.27(19) . . ?
C13 C14 C15 119.3(2) . . ?
C14 C15 C16 120.85(19) . . ?
C15 C16 C17 121.3(2) . . ?
C16 C17 C18 117.76(19) . . ?
N1 C18 C13 106.77(15) . . ?
N1 C18 C17 131.74(16) . . ?
C13 C18 C17 121.49(17) . . ?
N2 C21 C10 114.45(14) . . ?
N2 C21 C22 111.28(16) . . ?
C10 C21 C22 134.27(16) . . ?
C21 C22 C23 106.25(15) . . ?
C21 C22 C29 127.33(19) . . ?
C23 C22 C29 126.42(18) . . ?
C22 C23 C24 131.61(18) . . ?
C22 C23 C28 108.64(15) . . ?
C24 C23 C28 119.75(19) . . ?
C23 C24 C25 119.4(2) . . ?
C24 C25 C26 120.18(19) . . ?
C25 C26 C27 122.2(2) . . ?
C26 C27 C28 117.48(19) . . ?
N2 C28 C23 106.99(15) . . ?
N2 C28 C27 131.96(17) . . ?
C23 C28 C27 121.04(17) . . ?
N3 C31 C10 114.49(14) . . ?
N3 C31 C32 111.00(16) . . ?
C10 C31 C32 134.51(16) . . ?
C31 C32 C33 106.52(15) . . ?
C31 C32 C39 127.55(19) . . ?
C33 C32 C39 125.87(18) . . ?
C32 C33 C34 131.88(18) . . ?
C32 C33 C38 108.36(15) . . ?
C34 C33 C38 119.76(18) . . ?
C33 C34 C35 119.06(18) . . ?
C34 C35 C36 120.65(18) . . ?
C35 C36 C37 121.57(19) . . ?
C36 C37 C38 117.66(18) . . ?
N3 C38 C33 106.88(15) . . ?
N3 C38 C37 131.84(16) . . ?
C33 C38 C37 121.24(16) . . ?
Cl1 C40 Cl1 139.1(4) 2_665 . ?

loop_
_geom_bond_atom_site_label_1
_geom_bond_atom_site_label_2
_geom_bond_distance
_geom_bond_site_symmetry_2
_geom_bond_publ_flag
Fe1 P1 2.1539(5) . ?
Fe1 C1 1.8151(19) . ?
Fe1 C2 1.7943(18) . ?
Fe1 C3 1.807(2) . ?
Fe1 C4 1.7983(19) . ?
Cl1 C40 1.54(2) 2_665 ?
Cl1 C40 1.59(2) . ?
P1 N1 1.7051(14) . ?
P1 N2 1.7095(15) . ?
P1 N3 1.7110(15) . ?
O1 C1 1.133(2) . ?
O2 C2 1.147(2) . ?
O3 C3 1.143(3) . ?
O4 C4 1.147(2) . ?
N1 C11 1.419(2) . ?
N1 C18 1.414(2) . ?
N2 C21 1.417(2) . ?
N2 C28 1.416(2) . ?
N3 C31 1.416(2) . ?
N3 C38 1.413(2) . ?
C10 C11 1.512(2) . ?
C10 C21 1.508(2) . ?
C10 C31 1.507(3) . ?
C11 C12 1.354(2) . ?
C12 C13 1.444(3) . ?
C12 C19 1.498(3) . ?
C13 C14 1.401(3) . ?
C13 C18 1.416(2) . ?
C14 C15 1.376(3) . ?
C15 C16 1.397(3) . ?
C16 C17 1.394(3) . ?
C17 C18 1.389(3) . ?
C21 C22 1.357(2) . ?
C22 C23 1.443(3) . ?
C22 C29 1.495(3) . ?
C23 C24 1.403(3) . ?
C23 C28 1.415(2) . ?
C24 C25 1.380(3) . ?
C25 C26 1.395(3) . ?
C26 C27 1.394(3) . ?
C27 C28 1.396(3) . ?
C31 C32 1.352(3) . ?
C32 C33 1.446(3) . ?
C32 C39 1.496(3) . ?
C33 C34 1.400(3) . ?
C33 C38 1.416(2) . ?
C34 C35 1.381(3) . ?
C35 C36 1.398(3) . ?
C36 C37 1.395(3) . ?
C37 C38 1.391(2) . ?
C40 Cl1 1.54(2) 2_665 ?

loop_
_geom_torsion_atom_site_label_1
_geom_torsion_atom_site_label_2
_geom_torsion_atom_site_label_3
_geom_torsion_atom_site_label_4
_geom_torsion
_geom_torsion_site_symmetry_1
_geom_torsion_site_symmetry_2
_geom_torsion_site_symmetry_3
_geom_torsion_site_symmetry_4
_geom_torsion_publ_flag
Fe1 P1 N1 C18 -9.7(2) . . . . ?
Fe1 P1 N2 C28 -1.9(2) . . . . ?
Fe1 P1 N3 C38 1.7(2) . . . . ?
